data_8106151
loop_
_publ_author_name
'Zhang, Ping'
'Wang, Yan-Bin'
'Su, Qiong'

_publ_section_title
;
 Crystal structure of
 bis{5-methoxy-2-(((2-oxo-2H-chromen-6-yl)imino)methyl)phenolato-\k2
 N,O}zinc(II), C34H24N2O8Zn
;
_journal_issue 3
_journal_name_full 'Zeitschrift f\"ur Kristallographie - New Crystal Structures'
_journal_page_first 355
_journal_page_last 357
_journal_paper_doi 10.1515/ncrs-2017-0220
_journal_volume 233
_journal_year 2018
_chemical_formula_moiety 'C34 H24 N2 O8 Zn'
_chemical_formula_sum 'C34 H24 N2 O8 Zn'
_chemical_formula_weight 653.92
_space_group_crystal_system triclinic
_space_group_IT_number 2
_space_group_name_Hall '-P 1'
_space_group_name_H-M_alt 'P -1'
_atom_sites_solution_hydrogens geom
_cell_angle_alpha 83.799(2)
_cell_angle_beta 76.063(2)
_cell_angle_gamma 81.385(2)
_cell_formula_units_Z 2
_cell_length_a 9.1202(6)
_cell_length_b 12.2985(8)
_cell_length_c 12.9973(9)
_cell_measurement_reflns_used 6057
_cell_measurement_temperature 296(2)
_cell_measurement_theta_max 28.36
_cell_measurement_theta_min 2.32
_cell_volume 1395.02(16)
_computing_cell_refinement 'Bruker SAINT'
_computing_data_collection 'Bruker APEX2'
_computing_data_reduction 'Bruker SAINT'
_computing_molecular_graphics 'Olex2 (Dolomanov et al., 2009)'
_computing_publication_material 'Olex2 (Dolomanov et al., 2009)'
_computing_structure_refinement 'ShelXL (Sheldrick, 2008)'
_computing_structure_solution 'SHELXS-97 (Sheldrick 2008)'
_diffrn_ambient_temperature 296.15
_diffrn_measured_fraction_theta_full 0.991
_diffrn_measured_fraction_theta_max 0.991
_diffrn_measurement_device_type 'Bruker APEX-II CCD'
_diffrn_measurement_method '\f and \w scans'
_diffrn_radiation_type MoK\a
_diffrn_radiation_wavelength 0.71073
_diffrn_reflns_av_R_equivalents 0.0204
_diffrn_reflns_av_unetI/netI 0.0335
_diffrn_reflns_Laue_measured_fraction_full 0.991
_diffrn_reflns_Laue_measured_fraction_max 0.991
_diffrn_reflns_limit_h_max 10
_diffrn_reflns_limit_h_min -10
_diffrn_reflns_limit_k_max 12
_diffrn_reflns_limit_k_min -14
_diffrn_reflns_limit_l_max 15
_diffrn_reflns_limit_l_min -15
_diffrn_reflns_number 9489
_diffrn_reflns_point_group_measured_fraction_full 0.991
_diffrn_reflns_point_group_measured_fraction_max 0.991
_diffrn_reflns_theta_full 24.999
_diffrn_reflns_theta_max 24.999
_diffrn_reflns_theta_min 2.244
_exptl_absorpt_coefficient_mu 0.941
_exptl_absorpt_correction_T_max 0.873
_exptl_absorpt_correction_T_min 0.765
_exptl_absorpt_correction_type multi-scan
_exptl_absorpt_process_details
;
CrysAlisPro, Agilent Technologies,
Version 1.171.37.33 (release 27-03-2014 CrysAlis171 .NET)
(compiled Mar 27 2014,17:12:48)
Empirical absorption correction using spherical harmonics,
 implemented in SCALE3 ABSPACK scaling algorithm.
;
_exptl_crystal_colour yellow
_exptl_crystal_density_diffrn 1.557
_exptl_crystal_description block
_exptl_crystal_F_000 672
_exptl_crystal_size_max 0.27
_exptl_crystal_size_mid 0.26
_exptl_crystal_size_min 0.22
_refine_diff_density_max 0.281
_refine_diff_density_min -0.270
_refine_diff_density_rms 0.050
_refine_ls_extinction_coef .
_refine_ls_extinction_method none
_refine_ls_goodness_of_fit_ref 1.049
_refine_ls_hydrogen_treatment constr
_refine_ls_matrix_type full
_refine_ls_number_parameters 408
_refine_ls_number_reflns 4876
_refine_ls_number_restraints 0
_refine_ls_restrained_S_all 1.049
_refine_ls_R_factor_all 0.0354
_refine_ls_R_factor_gt 0.0292
_refine_ls_shift/su_max 0.001
_refine_ls_shift/su_mean 0.000
_refine_ls_structure_factor_coef Fsqd
_refine_ls_weighting_details 'w=1/[\s^2^(Fo^2^)+(0.0171P)^2^+1.1971P] where P=(Fo^2^+2Fc^2^)/3'
_refine_ls_weighting_scheme calc
_refine_ls_wR_factor_gt 0.0666
_refine_ls_wR_factor_ref 0.0691
_reflns_Friedel_coverage 0.000
_reflns_Friedel_fraction_full .
_reflns_Friedel_fraction_max .
_reflns_number_gt 4335
_reflns_number_total 4876
_reflns_threshold_expression 'I > 2\s(I)'
_cod_data_source_file suppl_ncrs-2017-0220_suppl.cif
_cod_data_source_block c34h24n2o8zn
_cod_database_code 8106151
_shelx_space_group_comment
;
The symmetry employed for this shelxl refinement is uniquely defined
by the following loop, which should always be used as a source of
symmetry information in preference to the above space-group names.
They are only intended as comments.
;
_shelx_estimated_absorpt_t_max 0.820
_shelx_estimated_absorpt_t_min 0.785
_olex2_refinement_description
;
1. Fixed Uiso
 At 1.2 times of:
  All C(H) groups
 At 1.5 times of:
  All C(H,H,H) groups
2.a Aromatic/amide H refined with riding coordinates:
 C3(H3), C4(H4), C7(H7), C8(H8), C10(H10), C12(H12), C13(H13), C16(H16),
 C17(H17), C20(H20), C21(H21), C24(H24), C25(H25), C27(H27), C28(H28), C31(H31),
  C32(H32), C34(H34)
2.b Idealised Me refined as rotating group:
 C1(H1A,H1B,H1C), C18(H18A,H18B,H18C)
;
_shelx_shelxl_version_number 2014/7
_olex2_submission_special_instructions 'No special instructions were received'

loop_
_space_group_symop_operation_xyz
'x, y, z'
'-x, -y, -z'

loop_
_atom_site_label
_atom_site_type_symbol
_atom_site_fract_x
_atom_site_fract_y
_atom_site_fract_z
_atom_site_U_iso_or_equiv
_atom_site_adp_type
_atom_site_occupancy
_atom_site_site_symmetry_order
_atom_site_calc_flag
_atom_site_refinement_flags_posn
_atom_site_refinement_flags_adp
_atom_site_refinement_flags_occupancy
_atom_site_disorder_assembly
_atom_site_disorder_group
C1 C 0.6028(3) 0.7541(2) 1.01772(19) 0.0364(6) Uani 1 1 d . . . . .
H1A H 0.7035 0.7323 0.9766 0.055 Uiso 1 1 calc GR . . . .
H1B H 0.6065 0.7576 1.0905 0.055 Uiso 1 1 calc GR . . . .
H1C H 0.5640 0.8253 0.9901 0.055 Uiso 1 1 calc GR . . . .
C2 C 0.4813(2) 0.66082(17) 0.91538(17) 0.0246(5) Uani 1 1 d . . . . .
C3 C 0.3867(3) 0.57961(17) 0.91688(17) 0.0273(5) Uani 1 1 d . . . . .
H3 H 0.3490 0.5390 0.9798 0.033 Uiso 1 1 calc R . . . .
C4 C 0.3517(3) 0.56173(17) 0.82474(17) 0.0273(5) Uani 1 1 d . . . . .
H4 H 0.2898 0.5078 0.8260 0.033 Uiso 1 1 calc R . . . .
C5 C 0.4057(2) 0.62196(16) 0.72643(16) 0.0220(4) Uani 1 1 d . . . . .
C6 C 0.5039(2) 0.70298(16) 0.72507(16) 0.0208(4) Uani 1 1 d . . . . .
C7 C 0.5407(2) 0.71963(16) 0.82147(16) 0.0222(4) Uani 1 1 d . . . . .
H7 H 0.6058 0.7709 0.8217 0.027 Uiso 1 1 calc R . . . .
C8 C 0.3577(2) 0.59388(16) 0.63712(17) 0.0236(5) Uani 1 1 d . . . . .
H8 H 0.2977 0.5369 0.6503 0.028 Uiso 1 1 calc R . . . .
C9 C 0.3271(2) 0.59785(16) 0.46024(17) 0.0221(4) Uani 1 1 d . . . . .
C10 C 0.2537(2) 0.50454(17) 0.47601(17) 0.0243(5) Uani 1 1 d . . . . .
H10 H 0.2422 0.4631 0.5410 0.029 Uiso 1 1 calc R . . . .
C11 C 0.1970(2) 0.47220(17) 0.39504(17) 0.0246(5) Uani 1 1 d . . . . .
C12 C 0.1176(3) 0.37721(19) 0.40816(19) 0.0337(5) Uani 1 1 d . . . . .
H12 H 0.1019 0.3351 0.4728 0.040 Uiso 1 1 calc R . . . .
C13 C 0.0662(3) 0.3492(2) 0.3279(2) 0.0362(6) Uani 1 1 d . . . . .
H13 H 0.0142 0.2879 0.3382 0.043 Uiso 1 1 calc R . . . .
C14 C 0.0890(3) 0.41137(19) 0.2254(2) 0.0359(6) Uani 1 1 d . . . . .
C15 C 0.2175(3) 0.53310(18) 0.29715(18) 0.0272(5) Uani 1 1 d . . . . .
C16 C 0.2930(3) 0.62487(19) 0.27887(19) 0.0349(6) Uani 1 1 d . . . . .
H16 H 0.3079 0.6645 0.2129 0.042 Uiso 1 1 calc R . . . .
C17 C 0.3462(3) 0.65701(18) 0.36056(18) 0.0307(5) Uani 1 1 d . . . . .
H17 H 0.3959 0.7195 0.3490 0.037 Uiso 1 1 calc R . . . .
C18 C 1.0854(3) 0.7387(2) 0.0437(2) 0.0518(8) Uani 1 1 d . . . . .
H18A H 1.1355 0.7287 0.1017 0.078 Uiso 1 1 calc GR . . . .
H18B H 1.1604 0.7354 -0.0224 0.078 Uiso 1 1 calc GR . . . .
H18C H 1.0222 0.6814 0.0500 0.078 Uiso 1 1 calc GR . . . .
C19 C 0.8720(2) 0.86096(18) 0.12963(17) 0.0262(5) Uani 1 1 d . . . . .
C20 C 0.7800(3) 0.96232(18) 0.11907(17) 0.0270(5) Uani 1 1 d . . . . .
H20 H 0.8049 1.0117 0.0601 0.032 Uiso 1 1 calc R . . . .
C21 C 0.6541(3) 0.98597(17) 0.19725(17) 0.0258(5) Uani 1 1 d . . . . .
H21 H 0.5922 1.0524 0.1900 0.031 Uiso 1 1 calc R . . . .
C22 C 0.6119(2) 0.91430(16) 0.28961(16) 0.0216(4) Uani 1 1 d . . . . .
C23 C 0.7082(2) 0.81277(16) 0.30090(16) 0.0208(4) Uani 1 1 d . . . . .
C24 C 0.8373(2) 0.78804(18) 0.21780(17) 0.0253(5) Uani 1 1 d . . . . .
H24 H 0.9000 0.7216 0.2226 0.030 Uiso 1 1 calc R . . . .
C25 C 0.4762(2) 0.95360(16) 0.36321(16) 0.0224(4) Uani 1 1 d . . . . .
H25 H 0.4272 1.0218 0.3436 0.027 Uiso 1 1 calc R . . . .
C26 C 0.2727(2) 0.95897(16) 0.51655(16) 0.0203(4) Uani 1 1 d . . . . .
C27 C 0.1978(2) 1.06238(16) 0.48689(17) 0.0228(4) Uani 1 1 d . . . . .
H27 H 0.2397 1.1012 0.4238 0.027 Uiso 1 1 calc R . . . .
C28 C 0.0630(2) 1.10620(17) 0.55088(17) 0.0252(5) Uani 1 1 d . . . . .
H28 H 0.0137 1.1739 0.5304 0.030 Uiso 1 1 calc R . . . .
C29 C 0.0009(2) 1.04997(17) 0.64517(17) 0.0231(5) Uani 1 1 d . . . . .
C30 C -0.2049(3) 1.0495(2) 0.80146(18) 0.0322(5) Uani 1 1 d . . . . .
C31 C -0.1330(3) 0.94277(19) 0.83469(18) 0.0316(5) Uani 1 1 d . . . . .
H31 H -0.1799 0.9059 0.8975 0.038 Uiso 1 1 calc R . . . .
C32 C -0.0010(3) 0.89561(18) 0.77756(17) 0.0283(5) Uani 1 1 d . . . . .
H32 H 0.0441 0.8282 0.8024 0.034 Uiso 1 1 calc R . . . .
C33 C 0.0719(2) 0.94833(17) 0.67799(16) 0.0221(4) Uani 1 1 d . . . . .
C34 C 0.2082(2) 0.90448(17) 0.61194(16) 0.0226(4) Uani 1 1 d . . . . .
H34 H 0.2570 0.8366 0.6327 0.027 Uiso 1 1 calc R . . . .
N1 N 0.38670(19) 0.63737(13) 0.53957(13) 0.0206(4) Uani 1 1 d . . . . .
N2 N 0.41149(19) 0.90674(13) 0.45446(13) 0.0194(4) Uani 1 1 d . . . . .
O1 O 0.50513(18) 0.67521(13) 1.01177(12) 0.0318(4) Uani 1 1 d . . . . .
O2 O 0.56026(16) 0.76425(11) 0.64012(11) 0.0240(3) Uani 1 1 d . . . . .
O3 O 0.0491(2) 0.39023(16) 0.14867(15) 0.0521(5) Uani 1 1 d . . . . .
O4 O 0.16316(19) 0.50358(13) 0.21484(13) 0.0354(4) Uani 1 1 d . . . . .
O5 O 0.99336(19) 0.84369(14) 0.04619(13) 0.0394(4) Uani 1 1 d . . . . .
O6 O 0.68377(16) 0.74078(11) 0.38353(11) 0.0256(3) Uani 1 1 d . . . . .
O7 O -0.13397(17) 1.09851(12) 0.70506(12) 0.0297(4) Uani 1 1 d . . . . .
O8 O -0.3203(2) 1.09966(16) 0.84904(15) 0.0510(5) Uani 1 1 d . . . . .
Zn1 Zn 0.51481(3) 0.76140(2) 0.50334(2) 0.02154(8) Uani 1 1 d . . . . .

loop_
_atom_site_aniso_label
_atom_site_aniso_U_11
_atom_site_aniso_U_22
_atom_site_aniso_U_33
_atom_site_aniso_U_23
_atom_site_aniso_U_13
_atom_site_aniso_U_12
C1 0.0383(14) 0.0474(15) 0.0276(13) -0.0052(11) -0.0102(11) -0.0124(12)
C2 0.0254(12) 0.0251(11) 0.0221(11) -0.0003(9) -0.0070(9) 0.0025(9)
C3 0.0324(13) 0.0249(11) 0.0219(12) 0.0064(9) -0.0041(10) -0.0049(9)
C4 0.0296(12) 0.0232(11) 0.0299(12) 0.0042(9) -0.0084(10) -0.0081(9)
C5 0.0232(11) 0.0188(10) 0.0236(11) 0.0020(8) -0.0069(9) -0.0015(8)
C6 0.0197(11) 0.0174(10) 0.0235(11) 0.0016(8) -0.0050(9) 0.0014(8)
C7 0.0221(11) 0.0197(10) 0.0248(11) 0.0012(8) -0.0065(9) -0.0030(8)
C8 0.0243(11) 0.0193(10) 0.0273(12) 0.0033(9) -0.0062(9) -0.0056(9)
C9 0.0227(11) 0.0187(10) 0.0249(11) 0.0004(8) -0.0063(9) -0.0020(8)
C10 0.0281(12) 0.0205(11) 0.0228(11) 0.0000(8) -0.0037(9) -0.0027(9)
C11 0.0239(11) 0.0191(10) 0.0306(12) -0.0049(9) -0.0053(10) -0.0013(9)
C12 0.0379(14) 0.0292(12) 0.0338(14) -0.0012(10) -0.0032(11) -0.0124(10)
C13 0.0378(14) 0.0316(13) 0.0431(15) -0.0083(11) -0.0087(12) -0.0132(11)
C14 0.0340(13) 0.0309(13) 0.0480(16) -0.0107(11) -0.0173(12) -0.0021(10)
C15 0.0283(12) 0.0256(11) 0.0318(13) -0.0047(9) -0.0144(10) -0.0021(9)
C16 0.0513(16) 0.0302(12) 0.0286(13) 0.0091(10) -0.0189(12) -0.0141(11)
C17 0.0410(14) 0.0228(11) 0.0332(13) 0.0065(9) -0.0160(11) -0.0139(10)
C18 0.0376(16) 0.0650(19) 0.0379(16) 0.0014(13) 0.0035(13) 0.0171(14)
C19 0.0232(11) 0.0356(12) 0.0197(11) -0.0018(9) -0.0036(9) -0.0054(9)
C20 0.0341(13) 0.0276(11) 0.0178(11) 0.0036(9) -0.0026(10) -0.0081(10)
C21 0.0329(13) 0.0196(10) 0.0244(12) 0.0024(9) -0.0072(10) -0.0033(9)
C22 0.0250(11) 0.0215(10) 0.0198(11) -0.0005(8) -0.0066(9) -0.0062(9)
C23 0.0234(11) 0.0230(10) 0.0194(11) -0.0002(8) -0.0095(9) -0.0074(9)
C24 0.0240(12) 0.0271(11) 0.0240(12) -0.0001(9) -0.0071(9) 0.0005(9)
C25 0.0279(12) 0.0180(10) 0.0219(11) 0.0023(8) -0.0079(9) -0.0039(9)
C26 0.0225(11) 0.0201(10) 0.0214(11) -0.0021(8) -0.0082(9) -0.0062(8)
C27 0.0264(11) 0.0217(10) 0.0207(11) 0.0042(8) -0.0045(9) -0.0104(9)
C28 0.0259(12) 0.0183(10) 0.0313(12) 0.0022(9) -0.0083(10) -0.0033(9)
C29 0.0213(11) 0.0243(11) 0.0254(12) -0.0058(9) -0.0053(9) -0.0054(9)
C30 0.0263(13) 0.0420(14) 0.0277(13) -0.0054(10) 0.0001(10) -0.0104(11)
C31 0.0331(13) 0.0382(13) 0.0228(12) -0.0010(10) -0.0008(10) -0.0124(11)
C32 0.0358(13) 0.0289(12) 0.0212(11) 0.0021(9) -0.0073(10) -0.0089(10)
C33 0.0266(12) 0.0231(11) 0.0191(11) -0.0010(8) -0.0068(9) -0.0091(9)
C34 0.0278(12) 0.0196(10) 0.0217(11) 0.0007(8) -0.0085(9) -0.0038(9)
N1 0.0241(9) 0.0164(8) 0.0222(9) 0.0019(7) -0.0070(8) -0.0048(7)
N2 0.0219(9) 0.0184(8) 0.0187(9) 0.0005(7) -0.0054(7) -0.0050(7)
O1 0.0420(10) 0.0346(9) 0.0213(8) 0.0007(7) -0.0107(7) -0.0090(7)
O2 0.0286(8) 0.0235(7) 0.0212(8) 0.0058(6) -0.0083(6) -0.0089(6)
O3 0.0648(13) 0.0515(12) 0.0546(12) -0.0096(9) -0.0352(11) -0.0144(10)
O4 0.0471(10) 0.0315(9) 0.0356(10) -0.0006(7) -0.0233(8) -0.0090(8)
O5 0.0319(9) 0.0492(10) 0.0258(9) 0.0064(7) 0.0045(7) 0.0056(8)
O6 0.0249(8) 0.0247(8) 0.0244(8) 0.0055(6) -0.0038(7) -0.0025(6)
O7 0.0249(8) 0.0290(8) 0.0316(9) -0.0021(7) -0.0006(7) -0.0019(7)
O8 0.0341(10) 0.0595(12) 0.0469(12) -0.0053(9) 0.0097(9) 0.0032(9)
Zn1 0.02512(14) 0.01944(13) 0.02015(14) 0.00411(9) -0.00568(10) -0.00633(10)

loop_
_atom_type_symbol
_atom_type_description
_atom_type_scat_dispersion_real
_atom_type_scat_dispersion_imag
_atom_type_scat_source
C C 0.0033 0.0016 'International Tables Vol C Tables 4.2.6.8 and 6.1.1.4'
H H 0.0000 0.0000 'International Tables Vol C Tables 4.2.6.8 and 6.1.1.4'
N N 0.0061 0.0033 'International Tables Vol C Tables 4.2.6.8 and 6.1.1.4'
O O 0.0106 0.0060 'International Tables Vol C Tables 4.2.6.8 and 6.1.1.4'
Zn Zn 0.2839 1.4301 'International Tables Vol C Tables 4.2.6.8 and 6.1.1.4'

loop_
_geom_angle_atom_site_label_1
_geom_angle_atom_site_label_2
_geom_angle_atom_site_label_3
_geom_angle
_geom_angle_site_symmetry_1
_geom_angle_site_symmetry_3
H1A C1 H1B 109.5 . .
H1A C1 H1C 109.5 . .
H1B C1 H1C 109.5 . .
O1 C1 H1A 109.5 . .
O1 C1 H1B 109.5 . .
O1 C1 H1C 109.5 . .
C7 C2 C3 120.78(19) . .
O1 C2 C3 114.38(19) . .
O1 C2 C7 124.84(19) . .
C2 C3 H3 120.6 . .
C4 C3 C2 118.8(2) . .
C4 C3 H3 120.6 . .
C3 C4 H4 118.6 . .
C3 C4 C5 122.8(2) . .
C5 C4 H4 118.6 . .
C4 C5 C6 118.04(18) . .
C4 C5 C8 115.99(18) . .
C8 C5 C6 125.97(19) . .
C7 C6 C5 118.37(19) . .
O2 C6 C5 123.98(18) . .
O2 C6 C7 117.64(18) . .
C2 C7 C6 121.09(19) . .
C2 C7 H7 119.5 . .
C6 C7 H7 119.5 . .
C5 C8 H8 115.6 . .
N1 C8 C5 128.73(19) . .
N1 C8 H8 115.6 . .
C10 C9 C17 118.46(19) . .
C10 C9 N1 123.96(19) . .
C17 C9 N1 117.58(18) . .
C9 C10 H10 119.7 . .
C9 C10 C11 120.5(2) . .
C11 C10 H10 119.7 . .
C10 C11 C12 122.6(2) . .
C15 C11 C10 119.46(19) . .
C15 C11 C12 117.95(19) . .
C11 C12 H12 119.8 . .
C13 C12 C11 120.3(2) . .
C13 C12 H12 119.8 . .
C12 C13 H13 119.0 . .
C12 C13 C14 122.0(2) . .
C14 C13 H13 119.0 . .
O3 C14 C13 126.0(2) . .
O3 C14 O4 117.1(2) . .
O4 C14 C13 116.87(19) . .
C16 C15 C11 121.07(19) . .
C16 C15 O4 117.7(2) . .
O4 C15 C11 121.18(19) . .
C15 C16 H16 120.6 . .
C15 C16 C17 118.8(2) . .
C17 C16 H16 120.6 . .
C9 C17 H17 119.1 . .
C16 C17 C9 121.7(2) . .
C16 C17 H17 119.1 . .
H18A C18 H18B 109.5 . .
H18A C18 H18C 109.5 . .
H18B C18 H18C 109.5 . .
O5 C18 H18A 109.5 . .
O5 C18 H18B 109.5 . .
O5 C18 H18C 109.5 . .
C24 C19 C20 121.3(2) . .
O5 C19 C20 113.78(19) . .
O5 C19 C24 124.9(2) . .
C19 C20 H20 120.9 . .
C21 C20 C19 118.2(2) . .
C21 C20 H20 120.9 . .
C20 C21 H21 118.4 . .
C20 C21 C22 123.2(2) . .
C22 C21 H21 118.4 . .
C21 C22 C23 118.21(19) . .
C21 C22 C25 115.10(19) . .
C25 C22 C23 126.68(19) . .
C24 C23 C22 118.00(19) . .
O6 C23 C22 124.10(19) . .
O6 C23 C24 117.90(18) . .
C19 C24 C23 121.1(2) . .
C19 C24 H24 119.5 . .
C23 C24 H24 119.5 . .
C22 C25 H25 115.6 . .
N2 C25 C22 128.72(19) . .
N2 C25 H25 115.6 . .
C27 C26 N2 124.14(19) . .
C34 C26 C27 118.15(19) . .
C34 C26 N2 117.71(18) . .
C26 C27 H27 119.8 . .
C28 C27 C26 120.39(19) . .
C28 C27 H27 119.8 . .
C27 C28 H28 119.9 . .
C27 C28 C29 120.2(2) . .
C29 C28 H28 119.9 . .
C28 C29 C33 121.3(2) . .
O7 C29 C28 117.14(19) . .
O7 C29 C33 121.61(19) . .
O7 C30 C31 116.7(2) . .
O8 C30 C31 126.5(2) . .
O8 C30 O7 116.7(2) . .
C30 C31 H31 119.1 . .
C32 C31 C30 121.9(2) . .
C32 C31 H31 119.1 . .
C31 C32 H32 119.7 . .
C31 C32 C33 120.6(2) . .
C33 C32 H32 119.7 . .
C29 C33 C32 117.4(2) . .
C29 C33 C34 117.92(19) . .
C34 C33 C32 124.6(2) . .
C26 C34 C33 122.05(19) . .
C26 C34 H34 119.0 . .
C33 C34 H34 119.0 . .
C8 N1 C9 120.54(17) . .
C8 N1 Zn1 118.62(14) . .
C9 N1 Zn1 120.84(13) . .
C25 N2 C26 120.35(17) . .
C25 N2 Zn1 117.62(14) . .
C26 N2 Zn1 122.03(13) . .
C2 O1 C1 118.39(17) . .
C6 O2 Zn1 124.39(12) . .
C14 O4 C15 121.66(19) . .
C19 O5 C18 118.33(19) . .
C23 O6 Zn1 123.37(13) . .
C29 O7 C30 121.74(18) . .
N2 Zn1 N1 115.84(7) . .
O2 Zn1 N1 98.12(6) . .
O2 Zn1 N2 112.49(6) . .
O6 Zn1 N1 114.53(6) . .
O6 Zn1 N2 99.48(6) . .
O6 Zn1 O2 117.36(6) . .

loop_
_geom_bond_atom_site_label_1
_geom_bond_atom_site_label_2
_geom_bond_distance
_geom_bond_site_symmetry_2
C1 H1A 0.9600 .
C1 H1B 0.9600 .
C1 H1C 0.9600 .
C1 O1 1.432(3) .
C2 C3 1.410(3) .
C2 C7 1.384(3) .
C2 O1 1.356(2) .
C3 H3 0.9300 .
C3 C4 1.359(3) .
C4 H4 0.9300 .
C4 C5 1.423(3) .
C5 C6 1.432(3) .
C5 C8 1.426(3) .
C6 C7 1.415(3) .
C6 O2 1.309(2) .
C7 H7 0.9300 .
C8 H8 0.9300 .
C8 N1 1.303(3) .
C9 C10 1.386(3) .
C9 C17 1.401(3) .
C9 N1 1.432(3) .
C10 H10 0.9300 .
C10 C11 1.396(3) .
C11 C12 1.438(3) .
C11 C15 1.391(3) .
C12 H12 0.9300 .
C12 C13 1.337(3) .
C13 H13 0.9300 .
C13 C14 1.448(4) .
C14 O3 1.205(3) .
C14 O4 1.384(3) .
C15 C16 1.378(3) .
C15 O4 1.384(2) .
C16 H16 0.9300 .
C16 C17 1.384(3) .
C17 H17 0.9300 .
C18 H18A 0.9600 .
C18 H18B 0.9600 .
C18 H18C 0.9600 .
C18 O5 1.430(3) .
C19 C20 1.408(3) .
C19 C24 1.380(3) .
C19 O5 1.359(3) .
C20 H20 0.9300 .
C20 C21 1.356(3) .
C21 H21 0.9300 .
C21 C22 1.420(3) .
C22 C23 1.430(3) .
C22 C25 1.425(3) .
C23 C24 1.413(3) .
C23 O6 1.314(2) .
C24 H24 0.9300 .
C25 H25 0.9300 .
C25 N2 1.306(3) .
C26 C27 1.412(3) .
C26 C34 1.386(3) .
C26 N2 1.429(3) .
C27 H27 0.9300 .
C27 C28 1.378(3) .
C28 H28 0.9300 .
C28 C29 1.378(3) .
C29 C33 1.392(3) .
C29 O7 1.377(3) .
C30 C31 1.448(3) .
C30 O7 1.384(3) .
C30 O8 1.202(3) .
C31 H31 0.9300 .
C31 C32 1.338(3) .
C32 H32 0.9300 .
C32 C33 1.439(3) .
C33 C34 1.399(3) .
C34 H34 0.9300 .
N1 Zn1 2.0068(16) .
N2 Zn1 2.0062(16) .
O2 Zn1 1.9252(14) .
O6 Zn1 1.9173(15) .

loop_
_geom_torsion_atom_site_label_1
_geom_torsion_atom_site_label_2
_geom_torsion_atom_site_label_3
_geom_torsion_atom_site_label_4
_geom_torsion
_geom_torsion_site_symmetry_1
_geom_torsion_site_symmetry_2
_geom_torsion_site_symmetry_3
_geom_torsion_site_symmetry_4
C2 C3 C4 C5 -0.4(3) . . . .
C3 C2 C7 C6 2.3(3) . . . .
C3 C2 O1 C1 178.50(19) . . . .
C3 C4 C5 C6 1.4(3) . . . .
C3 C4 C5 C8 -179.5(2) . . . .
C4 C5 C6 C7 -0.6(3) . . . .
C4 C5 C6 O2 -179.51(19) . . . .
C4 C5 C8 N1 178.1(2) . . . .
C5 C6 C7 C2 -1.2(3) . . . .
C5 C6 O2 Zn1 2.8(3) . . . .
C5 C8 N1 C9 -179.7(2) . . . .
C5 C8 N1 Zn1 -0.2(3) . . . .
C6 C5 C8 N1 -3.0(4) . . . .
C7 C2 C3 C4 -1.5(3) . . . .
C7 C2 O1 C1 -2.2(3) . . . .
C7 C6 O2 Zn1 -176.06(13) . . . .
C8 C5 C6 C7 -179.56(19) . . . .
C8 C5 C6 O2 1.6(3) . . . .
C9 C10 C11 C12 -178.9(2) . . . .
C9 C10 C11 C15 1.4(3) . . . .
C10 C9 C17 C16 0.4(3) . . . .
C10 C9 N1 C8 -8.6(3) . . . .
C10 C9 N1 Zn1 171.93(16) . . . .
C10 C11 C12 C13 -179.6(2) . . . .
C10 C11 C15 C16 0.0(3) . . . .
C10 C11 C15 O4 179.89(19) . . . .
C11 C12 C13 C14 0.6(4) . . . .
C11 C15 C16 C17 -1.1(4) . . . .
C11 C15 O4 C14 -1.3(3) . . . .
C12 C11 C15 C16 -179.8(2) . . . .
C12 C11 C15 O4 0.1(3) . . . .
C12 C13 C14 O3 178.4(3) . . . .
C12 C13 C14 O4 -1.7(4) . . . .
C13 C14 O4 C15 2.1(3) . . . .
C15 C11 C12 C13 0.2(3) . . . .
C15 C16 C17 C9 0.9(4) . . . .
C16 C15 O4 C14 178.6(2) . . . .
C17 C9 C10 C11 -1.6(3) . . . .
C17 C9 N1 C8 172.1(2) . . . .
C17 C9 N1 Zn1 -7.4(3) . . . .
C19 C20 C21 C22 0.9(3) . . . .
C20 C19 C24 C23 -0.2(3) . . . .
C20 C19 O5 C18 -173.7(2) . . . .
C20 C21 C22 C23 0.6(3) . . . .
C20 C21 C22 C25 179.67(19) . . . .
C21 C22 C23 C24 -1.9(3) . . . .
C21 C22 C23 O6 178.37(18) . . . .
C21 C22 C25 N2 -179.15(19) . . . .
C22 C23 C24 C19 1.7(3) . . . .
C22 C23 O6 Zn1 -0.6(3) . . . .
C22 C25 N2 C26 -178.85(18) . . . .
C22 C25 N2 Zn1 1.7(3) . . . .
C23 C22 C25 N2 -0.2(3) . . . .
C24 C19 C20 C21 -1.1(3) . . . .
C24 C19 O5 C18 5.9(3) . . . .
C24 C23 O6 Zn1 179.74(13) . . . .
C25 C22 C23 C24 179.16(19) . . . .
C25 C22 C23 O6 -0.5(3) . . . .
C26 C27 C28 C29 0.8(3) . . . .
C27 C26 C34 C33 0.6(3) . . . .
C27 C26 N2 C25 -1.1(3) . . . .
C27 C26 N2 Zn1 178.32(14) . . . .
C27 C28 C29 C33 -0.1(3) . . . .
C27 C28 C29 O7 -179.92(17) . . . .
C28 C29 C33 C32 179.95(18) . . . .
C28 C29 C33 C34 -0.3(3) . . . .
C28 C29 O7 C30 -179.30(18) . . . .
C29 C33 C34 C26 0.0(3) . . . .
C30 C31 C32 C33 -2.3(3) . . . .
C31 C30 O7 C29 -2.1(3) . . . .
C31 C32 C33 C29 1.0(3) . . . .
C31 C32 C33 C34 -178.7(2) . . . .
C32 C33 C34 C26 179.74(19) . . . .
C33 C29 O7 C30 0.9(3) . . . .
C34 C26 C27 C28 -1.0(3) . . . .
C34 C26 N2 C25 179.06(18) . . . .
C34 C26 N2 Zn1 -1.5(2) . . . .
N1 C9 C10 C11 179.11(19) . . . .
N1 C9 C17 C16 179.8(2) . . . .
N2 C26 C27 C28 179.11(18) . . . .
N2 C26 C34 C33 -179.50(17) . . . .
O1 C2 C3 C4 177.75(19) . . . .
O1 C2 C7 C6 -176.87(19) . . . .
O2 C6 C7 C2 177.75(18) . . . .
O3 C14 O4 C15 -178.0(2) . . . .
O4 C15 C16 C17 179.0(2) . . . .
O5 C19 C20 C21 178.52(19) . . . .
O5 C19 C24 C23 -179.82(19) . . . .
O6 C23 C24 C19 -178.55(18) . . . .
O7 C29 C33 C32 -0.2(3) . . . .
O7 C29 C33 C34 179.52(17) . . . .
O7 C30 C31 C32 2.8(3) . . . .
O8 C30 C31 C32 -177.5(2) . . . .
O8 C30 O7 C29 178.2(2) . . . .
